data_4103880
loop_
_publ_author_name
'Chun-Yan Sun'
'Shu-Xia Liu'
'Da-Dong Liang'
'Kui-Zhan Shao'
'Yuan-Hang Ren'
'Zhong-Min Su'

_publ_section_title
;
 Highly Stable Crystalline Catalysts Based on a Microporous Metal-Organic
 Framework and Polyoxometalates
;
_journal_name_full 'Journal of the American Chemical Society'
_journal_page_first 1883
_journal_page_last 1888
_journal_paper_doi 10.1021/ja807357r
_journal_volume 131
_journal_year 2009
_chemical_formula_sum 'C148 H48 Cu24 Mo24 N O224 P2'
_chemical_formula_weight 9313.57
_chemical_name_systematic
; 
 ? 
;
_space_group_IT_number 225
_symmetry_cell_setting cubic
_symmetry_space_group_name_Hall '-F 4 2 3'
_symmetry_space_group_name_H-M 'F m -3 m'
_atom_sites_solution_hydrogens geom
_atom_sites_solution_primary direct
_atom_sites_solution_secondary difmap
_audit_creation_method SHELXL-97
_cell_angle_alpha 90.00
_cell_angle_beta 90.00
_cell_angle_gamma 90.00
_cell_formula_units_Z 2
_cell_length_a 26.3348(8)
_cell_length_b 26.3348(8)
_cell_length_c 26.3348(8)
_cell_measurement_reflns_used 4814
_cell_measurement_temperature 296(2)
_cell_measurement_theta_max 22.68
_cell_measurement_theta_min 2.56
_cell_volume 18263.8(10)
_computing_cell_refinement 'Bruker SMART'
_computing_data_collection 'Bruker SMART'
_computing_data_reduction 'Bruker SAINT'
_computing_molecular_graphics 'Bruker SHELXTL'
_computing_publication_material 'Bruker SHELXTL'
_computing_structure_refinement 'SHELXL-97 (Sheldrick, 1997)'
_computing_structure_solution 'SHELXS-97 (Sheldrick, 1990)'
_diffrn_ambient_temperature 296(2)
_diffrn_measured_fraction_theta_full 0.995
_diffrn_measured_fraction_theta_max 0.995
_diffrn_measurement_device_type 'CCD area detector'
_diffrn_measurement_method 'phi and omega scans'
_diffrn_radiation_monochromator graphite
_diffrn_radiation_source 'fine-focus sealed tube'
_diffrn_radiation_type MoK\a
_diffrn_radiation_wavelength 0.71073
_diffrn_reflns_av_R_equivalents 0.0488
_diffrn_reflns_av_sigmaI/netI 0.0123
_diffrn_reflns_limit_h_max 32
_diffrn_reflns_limit_h_min -22
_diffrn_reflns_limit_k_max 30
_diffrn_reflns_limit_k_min -32
_diffrn_reflns_limit_l_max 26
_diffrn_reflns_limit_l_min -32
_diffrn_reflns_number 25649
_diffrn_reflns_theta_full 26.17
_diffrn_reflns_theta_max 26.17
_diffrn_reflns_theta_min 2.19
_exptl_absorpt_coefficient_mu 2.248
_exptl_absorpt_correction_T_max 0.772
_exptl_absorpt_correction_T_min 0.763
_exptl_absorpt_correction_type multi-scan
_exptl_absorpt_process_details 'ABSCOR by T.Higashi    8 March, 1995'
_exptl_crystal_colour blue
_exptl_crystal_density_diffrn 1.681
_exptl_crystal_density_meas 0
_exptl_crystal_density_method 'not measured'
_exptl_crystal_F_000 8492
_exptl_crystal_size_max 0.12
_exptl_crystal_size_mid 0.12
_exptl_crystal_size_min 0.12
_refine_diff_density_max 1.052
_refine_diff_density_min -1.679
_refine_diff_density_rms 0.171
_refine_ls_extinction_coef 0.000059(19)
_refine_ls_extinction_expression Fc^*^=kFc[1+0.001xFc^2^\l^3^/sin(2\q)]^-1/4^
_refine_ls_extinction_method SHELXL
_refine_ls_goodness_of_fit_ref 1.139
_refine_ls_matrix_type full
_refine_ls_number_parameters 62
_refine_ls_number_reflns 975
_refine_ls_number_restraints 1
_refine_ls_restrained_S_all 1.139
_refine_ls_R_factor_all 0.0547
_refine_ls_R_factor_gt 0.0513
_refine_ls_shift/su_max 0.001
_refine_ls_shift/su_mean 0.000
_refine_ls_structure_factor_coef Fsqd
_refine_ls_weighting_details 'calc w=1/[\s^2^(Fo^2^)+(0.1030P)^2^+197.7586P] where P=(Fo^2^+2Fc^2^)/3'
_refine_ls_weighting_scheme calc
_refine_ls_wR_factor_gt 0.1618
_refine_ls_wR_factor_ref 0.1656
_reflns_number_gt 887
_reflns_number_total 975
_reflns_threshold_expression >2sigma(I)
_cod_data_source_file ja807357r_si_006.cif
_cod_data_source_block 5
_cod_database_code 4103880

loop_
_symmetry_equiv_pos_as_xyz
'x, y, z'
'-x, -y, z'
'-x, y, -z'
'x, -y, -z'
'z, x, y'
'z, -x, -y'
'-z, -x, y'
'-z, x, -y'
'y, z, x'
'-y, z, -x'
'y, -z, -x'
'-y, -z, x'
'y, x, -z'
'-y, -x, -z'
'y, -x, z'
'-y, x, z'
'x, z, -y'
'-x, z, y'
'-x, -z, -y'
'x, -z, y'
'z, y, -x'
'z, -y, x'
'-z, y, x'
'-z, -y, -x'
'x, y+1/2, z+1/2'
'-x, -y+1/2, z+1/2'
'-x, y+1/2, -z+1/2'
'x, -y+1/2, -z+1/2'
'z, x+1/2, y+1/2'
'z, -x+1/2, -y+1/2'
'-z, -x+1/2, y+1/2'
'-z, x+1/2, -y+1/2'
'y, z+1/2, x+1/2'
'-y, z+1/2, -x+1/2'
'y, -z+1/2, -x+1/2'
'-y, -z+1/2, x+1/2'
'y, x+1/2, -z+1/2'
'-y, -x+1/2, -z+1/2'
'y, -x+1/2, z+1/2'
'-y, x+1/2, z+1/2'
'x, z+1/2, -y+1/2'
'-x, z+1/2, y+1/2'
'-x, -z+1/2, -y+1/2'
'x, -z+1/2, y+1/2'
'z, y+1/2, -x+1/2'
'z, -y+1/2, x+1/2'
'-z, y+1/2, x+1/2'
'-z, -y+1/2, -x+1/2'
'x+1/2, y, z+1/2'
'-x+1/2, -y, z+1/2'
'-x+1/2, y, -z+1/2'
'x+1/2, -y, -z+1/2'
'z+1/2, x, y+1/2'
'z+1/2, -x, -y+1/2'
'-z+1/2, -x, y+1/2'
'-z+1/2, x, -y+1/2'
'y+1/2, z, x+1/2'
'-y+1/2, z, -x+1/2'
'y+1/2, -z, -x+1/2'
'-y+1/2, -z, x+1/2'
'y+1/2, x, -z+1/2'
'-y+1/2, -x, -z+1/2'
'y+1/2, -x, z+1/2'
'-y+1/2, x, z+1/2'
'x+1/2, z, -y+1/2'
'-x+1/2, z, y+1/2'
'-x+1/2, -z, -y+1/2'
'x+1/2, -z, y+1/2'
'z+1/2, y, -x+1/2'
'z+1/2, -y, x+1/2'
'-z+1/2, y, x+1/2'
'-z+1/2, -y, -x+1/2'
'x+1/2, y+1/2, z'
'-x+1/2, -y+1/2, z'
'-x+1/2, y+1/2, -z'
'x+1/2, -y+1/2, -z'
'z+1/2, x+1/2, y'
'z+1/2, -x+1/2, -y'
'-z+1/2, -x+1/2, y'
'-z+1/2, x+1/2, -y'
'y+1/2, z+1/2, x'
'-y+1/2, z+1/2, -x'
'y+1/2, -z+1/2, -x'
'-y+1/2, -z+1/2, x'
'y+1/2, x+1/2, -z'
'-y+1/2, -x+1/2, -z'
'y+1/2, -x+1/2, z'
'-y+1/2, x+1/2, z'
'x+1/2, z+1/2, -y'
'-x+1/2, z+1/2, y'
'-x+1/2, -z+1/2, -y'
'x+1/2, -z+1/2, y'
'z+1/2, y+1/2, -x'
'z+1/2, -y+1/2, x'
'-z+1/2, y+1/2, x'
'-z+1/2, -y+1/2, -x'
'-x, -y, -z'
'x, y, -z'
'x, -y, z'
'-x, y, z'
'-z, -x, -y'
'-z, x, y'
'z, x, -y'
'z, -x, y'
'-y, -z, -x'
'y, -z, x'
'-y, z, x'
'y, z, -x'
'-y, -x, z'
'y, x, z'
'-y, x, -z'
'y, -x, -z'
'-x, -z, y'
'x, -z, -y'
'x, z, y'
'-x, z, -y'
'-z, -y, x'
'-z, y, -x'
'z, -y, -x'
'z, y, x'
'-x, -y+1/2, -z+1/2'
'x, y+1/2, -z+1/2'
'x, -y+1/2, z+1/2'
'-x, y+1/2, z+1/2'
'-z, -x+1/2, -y+1/2'
'-z, x+1/2, y+1/2'
'z, x+1/2, -y+1/2'
'z, -x+1/2, y+1/2'
'-y, -z+1/2, -x+1/2'
'y, -z+1/2, x+1/2'
'-y, z+1/2, x+1/2'
'y, z+1/2, -x+1/2'
'-y, -x+1/2, z+1/2'
'y, x+1/2, z+1/2'
'-y, x+1/2, -z+1/2'
'y, -x+1/2, -z+1/2'
'-x, -z+1/2, y+1/2'
'x, -z+1/2, -y+1/2'
'x, z+1/2, y+1/2'
'-x, z+1/2, -y+1/2'
'-z, -y+1/2, x+1/2'
'-z, y+1/2, -x+1/2'
'z, -y+1/2, -x+1/2'
'z, y+1/2, x+1/2'
'-x+1/2, -y, -z+1/2'
'x+1/2, y, -z+1/2'
'x+1/2, -y, z+1/2'
'-x+1/2, y, z+1/2'
'-z+1/2, -x, -y+1/2'
'-z+1/2, x, y+1/2'
'z+1/2, x, -y+1/2'
'z+1/2, -x, y+1/2'
'-y+1/2, -z, -x+1/2'
'y+1/2, -z, x+1/2'
'-y+1/2, z, x+1/2'
'y+1/2, z, -x+1/2'
'-y+1/2, -x, z+1/2'
'y+1/2, x, z+1/2'
'-y+1/2, x, -z+1/2'
'y+1/2, -x, -z+1/2'
'-x+1/2, -z, y+1/2'
'x+1/2, -z, -y+1/2'
'x+1/2, z, y+1/2'
'-x+1/2, z, -y+1/2'
'-z+1/2, -y, x+1/2'
'-z+1/2, y, -x+1/2'
'z+1/2, -y, -x+1/2'
'z+1/2, y, x+1/2'
'-x+1/2, -y+1/2, -z'
'x+1/2, y+1/2, -z'
'x+1/2, -y+1/2, z'
'-x+1/2, y+1/2, z'
'-z+1/2, -x+1/2, -y'
'-z+1/2, x+1/2, y'
'z+1/2, x+1/2, -y'
'z+1/2, -x+1/2, y'
'-y+1/2, -z+1/2, -x'
'y+1/2, -z+1/2, x'
'-y+1/2, z+1/2, x'
'y+1/2, z+1/2, -x'
'-y+1/2, -x+1/2, z'
'y+1/2, x+1/2, z'
'-y+1/2, x+1/2, -z'
'y+1/2, -x+1/2, -z'
'-x+1/2, -z+1/2, y'
'x+1/2, -z+1/2, -y'
'x+1/2, z+1/2, y'
'-x+1/2, z+1/2, -y'
'-z+1/2, -y+1/2, x'
'-z+1/2, y+1/2, -x'
'z+1/2, -y+1/2, -x'
'z+1/2, y+1/2, x'

loop_
_atom_site_label
_atom_site_type_symbol
_atom_site_fract_x
_atom_site_fract_y
_atom_site_fract_z
_atom_site_U_iso_or_equiv
_atom_site_adp_type
_atom_site_occupancy
_atom_site_symmetry_multiplicity
_atom_site_calc_flag
_atom_site_refinement_flags
P1 P 0.5000 1.0000 0.5000 0.0224(14) Uani 1 48 d S
Cu1 Cu 0.28505(2) 0.0000 0.21495(2) 0.0226(4) Uani 1 4 d S
Mo1 Mo 0.40475(2) 1.0000 0.59525(2) 0.0491(4) Uani 1 4 d S
C1 C 0.20288(15) 0.0691(2) 0.20288(15) 0.0277(12) Uani 1 2 d S
C2 C 0.17739(17) 0.1127(2) 0.17739(17) 0.0312(13) Uani 1 2 d S
C3 C 0.13407(16) 0.13407(16) 0.1990(2) 0.0302(13) Uani 1 2 d S
H2 H 0.1195 0.1195 0.2277 0.035(18) Uiso 1 2 calc SR
O1 O 0.4660(3) 0.9660(3) 0.5340(3) 0.027(3) Uani 0.50 6 d SP
O2 O 0.3803(3) 0.9502(2) 0.5498(2) 0.080(2) Uani 1 2 d S
O3 O 0.3607(2) 1.0000 0.6393(2) 0.073(3) Uani 1 4 d S
O4 O 0.3433(2) 0.0000 0.1567(2) 0.103(4) Uani 1 4 d S
O5 O 0.24319(12) 0.05277(12) 0.18317(13) 0.0361(8) Uani 1 1 d .
O6 O 0.2452(6) 0.0000 0.0767(6) 0.080(4) Uiso 0.50 2 d SP
N1 N 0.5000 0.0000 0.0000 0.11(4) Uiso 0.50 48 d SPD
C4 C 0.4673(11) 0.0327(11) 0.0327(11) 0.24(11) Uiso 0.25 6 d SPD

loop_
_atom_site_aniso_label
_atom_site_aniso_U_11
_atom_site_aniso_U_22
_atom_site_aniso_U_33
_atom_site_aniso_U_23
_atom_site_aniso_U_13
_atom_site_aniso_U_12
P1 0.0224(14) 0.0224(14) 0.0224(14) 0.000 0.000 0.000
Cu1 0.0222(4) 0.0236(6) 0.0222(4) 0.000 0.0027(3) 0.000
Mo1 0.0499(5) 0.0476(6) 0.0499(5) 0.000 0.0292(4) 0.000
C1 0.0280(18) 0.027(3) 0.0280(18) 0.0005(16) -0.001(2) 0.0005(16)
C2 0.0330(19) 0.028(3) 0.0330(19) 0.0026(18) 0.005(2) 0.0026(18)
C3 0.0303(18) 0.0303(18) 0.030(3) 0.0069(18) 0.0069(18) 0.005(2)
O1 0.027(3) 0.027(3) 0.027(3) -0.002(3) -0.002(3) 0.002(3)
O2 0.084(5) 0.077(3) 0.077(3) -0.038(4) -0.044(3) 0.044(3)
O3 0.068(4) 0.081(7) 0.068(4) 0.000 0.039(5) 0.000
O4 0.097(6) 0.116(10) 0.097(6) 0.000 0.068(7) 0.000
O5 0.0335(17) 0.0385(17) 0.0363(17) 0.0089(14) 0.0041(13) 0.0092(13)

loop_
_atom_type_symbol
_atom_type_description
_atom_type_scat_dispersion_real
_atom_type_scat_dispersion_imag
_atom_type_scat_source
C C 0.0033 0.0016 'International Tables Vol C Tables 4.2.6.8 and 6.1.1.4'
H H 0.0000 0.0000 'International Tables Vol C Tables 4.2.6.8 and 6.1.1.4'
N N 0.0061 0.0033 'International Tables Vol C Tables 4.2.6.8 and 6.1.1.4'
O O 0.0106 0.0060 'International Tables Vol C Tables 4.2.6.8 and 6.1.1.4'
P P 0.1023 0.0942 'International Tables Vol C Tables 4.2.6.8 and 6.1.1.4'
Cu Cu 0.3201 1.2651 'International Tables Vol C Tables 4.2.6.8 and 6.1.1.4'
Mo Mo -1.6832 0.6857 'International Tables Vol C Tables 4.2.6.8 and 6.1.1.4'

loop_
_geom_angle_atom_site_label_1
_geom_angle_atom_site_label_2
_geom_angle_atom_site_label_3
_geom_angle
_geom_angle_site_symmetry_1
_geom_angle_site_symmetry_3
O1 P1 O1 180.0(5) 2_675 98_556
O1 P1 O1 109.471(1) 2_675 4_576
O1 P1 O1 70.529(3) 98_556 4_576
O1 P1 O1 70.529(2) 2_675 99_575
O1 P1 O1 109.471(1) 98_556 99_575
O1 P1 O1 70.529(4) 4_576 99_575
O1 P1 O1 70.529(1) 2_675 97_676
O1 P1 O1 109.471(3) 98_556 97_676
O1 P1 O1 70.529(1) 4_576 97_676
O1 P1 O1 109.471(4) 99_575 97_676
O1 P1 O1 109.471(1) 2_675 .
O1 P1 O1 70.529(5) 98_556 .
O1 P1 O1 109.471(1) 4_576 .
O1 P1 O1 70.529(5) 99_575 .
O1 P1 O1 180.0(5) 97_676 .
O1 P1 O1 70.529(1) 2_675 100_655
O1 P1 O1 109.471(1) 98_556 100_655
O1 P1 O1 180.0(5) 4_576 100_655
O1 P1 O1 109.471(2) 99_575 100_655
O1 P1 O1 109.471(6) 97_676 100_655
O1 P1 O1 70.529(1) . 100_655
O1 P1 O1 109.471(6) 2_675 3_656
O1 P1 O1 70.529(1) 98_556 3_656
O1 P1 O1 109.471(2) 4_576 3_656
O1 P1 O1 180.0(5) 99_575 3_656
O1 P1 O1 70.529(1) 97_676 3_656
O1 P1 O1 109.471(1) . 3_656
O1 P1 O1 70.529(2) 100_655 3_656
O5 Cu1 O5 169.01(19) 166 99
O5 Cu1 O5 90.2(2) 166 72
O5 Cu1 O5 88.7(2) 99 72
O5 Cu1 O5 88.7(2) 166 .
O5 Cu1 O5 90.2(2) 99 .
O5 Cu1 O5 169.01(19) 72 .
O5 Cu1 O4 95.50(10) 166 .
O5 Cu1 O4 95.50(10) 99 .
O5 Cu1 O4 95.50(10) 72 .
O5 Cu1 O4 95.50(10) . .
O5 Cu1 Cu1 84.50(10) 166 145
O5 Cu1 Cu1 84.50(10) 99 145
O5 Cu1 Cu1 84.50(10) 72 145
O5 Cu1 Cu1 84.50(10) . 145
O4 Cu1 Cu1 180.0(2) . 145
O3 Mo1 O2 101.9(3) . .
O3 Mo1 O2 101.9(3) . 180_456
O2 Mo1 O2 156.2(5) . 180_456
O3 Mo1 O2 101.9(3) . 83_466
O2 Mo1 O2 87.2(3) . 83_466
O2 Mo1 O2 88.0(4) 180_456 83_466
O3 Mo1 O2 101.9(3) . 99_575
O2 Mo1 O2 88.0(4) . 99_575
O2 Mo1 O2 87.2(3) 180_456 99_575
O2 Mo1 O2 156.2(5) 83_466 99_575
O3 Mo1 O1 158.5(3) . 99_575
O2 Mo1 O1 93.6(3) . 99_575
O2 Mo1 O1 63.5(3) 180_456 99_575
O2 Mo1 O1 93.6(3) 83_466 99_575
O2 Mo1 O1 63.5(3) 99_575 99_575
O3 Mo1 O1 158.5(3) . .
O2 Mo1 O1 63.5(3) . .
O2 Mo1 O1 93.6(3) 180_456 .
O2 Mo1 O1 63.5(3) 83_466 .
O2 Mo1 O1 93.6(3) 99_575 .
O1 Mo1 O1 42.9(5) 99_575 .
O5 C1 O5 125.4(6) 120 .
O5 C1 C2 117.3(3) 120 .
O5 C1 C2 117.3(3) . .
C3 C2 C3 120.3(6) . 5
C3 C2 C1 119.8(3) . .
C3 C2 C1 119.8(3) 5 .
C2 C3 C2 119.7(6) 9 .
P1 O1 O1 54.7 . 99_575
P1 O1 O1 54.736(1) . 100_655
O1 O1 O1 90.000(2) 99_575 100_655
P1 O1 O1 54.736(1) . 98_556
O1 O1 O1 90.000(2) 99_575 98_556
O1 O1 O1 90.000(5) 100_655 98_556
P1 O1 Mo1 123.3(3) . 126_654
O1 O1 Mo1 131.15(10) 99_575 126_654
O1 O1 Mo1 131.15(9) 100_655 126_654
O1 O1 Mo1 68.5(3) 98_556 126_654
P1 O1 Mo1 123.3(3) . .
O1 O1 Mo1 68.5(3) 99_575 .
O1 O1 Mo1 131.15(10) 100_655 .
O1 O1 Mo1 131.15(10) 98_556 .
Mo1 O1 Mo1 92.8(4) 126_654 .
P1 O1 Mo1 123.3(3) . 177_666
O1 O1 Mo1 131.15(10) 99_575 177_666
O1 O1 Mo1 68.5(3) 100_655 177_666
O1 O1 Mo1 131.15(9) 98_556 177_666
Mo1 O1 Mo1 92.8(4) 126_654 177_666
Mo1 O1 Mo1 92.8(4) . 177_666
Mo1 O2 Mo1 139.8(5) . 126_654
C1 O5 Cu1 122.7(3) . .
C4 N1 C4 180(5) 100_655 4
C4 N1 C4 109.471(2) 100_655 97_655
C4 N1 C4 70.529(2) 4 97_655
C4 N1 C4 70.529(2) 100_655 2_655
C4 N1 C4 109.471(2) 4 2_655
C4 N1 C4 70.529(1) 97_655 2_655
C4 N1 C4 109.471(2) 100_655 98
C4 N1 C4 70.529(2) 4 98
C4 N1 C4 109.471(2) 97_655 98
C4 N1 C4 180(5) 2_655 98
C4 N1 C4 70.529(1) 100_655 3_655
C4 N1 C4 109.471(2) 4 3_655
C4 N1 C4 70.529(2) 97_655 3_655
C4 N1 C4 109.471(2) 2_655 3_655
C4 N1 C4 70.529(1) 98 3_655
C4 N1 C4 109.471(2) 100_655 99
C4 N1 C4 70.529(2) 4 99
C4 N1 C4 109.471(2) 97_655 99
C4 N1 C4 70.529(2) 2_655 99
C4 N1 C4 109.471(2) 98 99
C4 N1 C4 180(5) 3_655 99
C4 N1 C4 70.529(3) 100_655 .
C4 N1 C4 109.471(3) 4 .
C4 N1 C4 180(5) 97_655 .
C4 N1 C4 109.471(2) 2_655 .
C4 N1 C4 70.529(1) 98 .
C4 N1 C4 109.471(1) 3_655 .
C4 N1 C4 70.529(1) 99 .
N1 C4 C4 54.736(6) . 100_655
N1 C4 C4 54.736(5) . 98
C4 C4 C4 90.000(4) 100_655 98
N1 C4 C4 54.736(5) . 99
C4 C4 C4 90.000(4) 100_655 99
C4 C4 C4 90.000(3) 98 99

loop_
_geom_bond_atom_site_label_1
_geom_bond_atom_site_label_2
_geom_bond_distance
_geom_bond_site_symmetry_2
P1 O1 1.553(14) 2_675
P1 O1 1.553(14) 98_556
P1 O1 1.553(14) 4_576
P1 O1 1.553(14) 99_575
P1 O1 1.553(14) 97_676
P1 O1 1.553(14) .
P1 O1 1.553(14) 100_655
P1 O1 1.553(14) 3_656
Cu1 O5 1.961(3) 166
Cu1 O5 1.961(3) 99
Cu1 O5 1.961(3) 72
Cu1 O5 1.961(3) .
Cu1 O4 2.171(9) .
Cu1 Cu1 2.6111(18) 145
Mo1 O3 1.641(8) .
Mo1 O2 1.889(3) .
Mo1 O2 1.889(3) 180_456
Mo1 O2 1.889(3) 83_466
Mo1 O2 1.889(3) 99_575
Mo1 O1 2.449(8) 99_575
Mo1 O1 2.449(8) .
C1 O5 1.258(4) 120
C1 O5 1.258(4) .
C1 C2 1.489(8) .
C2 C3 1.394(4) .
C2 C3 1.394(4) 5
C3 C2 1.394(4) 9
O1 O1 1.793(16) 99_575
O1 O1 1.793(16) 100_655
O1 O1 1.793(16) 98_556
O1 Mo1 2.449(8) 126_654
O1 Mo1 2.449(8) 177_666
O2 Mo1 1.889(3) 126_654
N1 C4 1.49(5) 100_655
N1 C4 1.49(5) 4
N1 C4 1.49(5) 97_655
N1 C4 1.49(5) 2_655
N1 C4 1.49(5) 98
N1 C4 1.49(5) 3_655
N1 C4 1.49(5) 99
N1 C4 1.49(5) .
C4 C4 1.72(6) 100_655
C4 C4 1.72(6) 98
C4 C4 1.72(6) 99
